data_2214013
loop_
_publ_author_name
'Lu He'
'Jian-Bin Yan'
'Xian-Xia Guo'
'Wen-Dong Song'

_publ_contact_author_address
;
College of Science, Guang Dong Ocean University,
Zhanjiang 524088
P.R. China
;
_publ_contact_author_email songwd60@126.com
_publ_contact_author_fax '86 0759 2383636'
_publ_contact_author_name 'Wen-Dong Song'
_publ_contact_author_phone '86 0759 2383559'
_publ_section_title
;
 Bis(5-<i>n</i>-butylpyridine-2-carboxylato)copper(II)
;
_journal_coeditor_code ZL2030
_journal_date_accepted 2007-05-18
_journal_date_recd_electronic 2007-05-18
_journal_issue 6
_journal_name_full 'Acta Crystallographica Section E'
_journal_page_first m1649
_journal_page_last m1649
_journal_paper_category QM
_journal_paper_doi 10.1107/S1600536807024580
_journal_volume 63
_journal_year 2007
_chemical_formula_iupac '[Cu (C10 H12 O2 N1)2]'
_chemical_formula_moiety 'C20 H24 Cu N2 O4'
_chemical_formula_sum 'C20 H24 Cu N2 O4'
_chemical_formula_weight 419.95
_chemical_name_systematic
;
Bis(5-n-butylpyridine-2-carboxylato)copper(II)
;
_space_group_IT_number 2
_symmetry_cell_setting triclinic
_symmetry_space_group_name_Hall '-P 1'
_symmetry_space_group_name_H-M 'P -1'
_atom_sites_solution_hydrogens geom
_atom_sites_solution_primary direct
_atom_sites_solution_secondary difmap
_audit_creation_method SHELXL-97
_cell_angle_alpha 70.338(2)
_cell_angle_beta 89.399(2)
_cell_angle_gamma 78.7060(10)
_cell_formula_units_Z 1
_cell_length_a 5.50520(10)
_cell_length_b 8.0683(3)
_cell_length_c 11.3008(5)
_cell_measurement_reflns_used 3400
_cell_measurement_temperature 293(2)
_cell_measurement_theta_max 28.00
_cell_measurement_theta_min 1.63
_cell_volume 462.70(3)
_computing_cell_refinement 'SAINT (Bruker, 2004)'
_computing_data_collection 'APEX2 (Bruker, 2004)'
_computing_data_reduction SAINT
_computing_molecular_graphics 'SHELXTL (Bruker, 2004)'
_computing_publication_material SHELXTL
_computing_structure_refinement 'SHELXL-97 (Sheldrick, 1997)'
_computing_structure_solution 'SHELXS-97 (Sheldrick, 1997)'
_diffrn_ambient_temperature 293(2)
_diffrn_measured_fraction_theta_full 0.985
_diffrn_measured_fraction_theta_max 0.985
_diffrn_measurement_device_type 'Bruker APEX II area-detector diffractometer'
_diffrn_measurement_method '\f and \w scan'
_diffrn_radiation_monochromator graphite
_diffrn_radiation_source 'fine-focus sealed tube'
_diffrn_radiation_type MoK\a
_diffrn_radiation_wavelength 0.71073
_diffrn_reflns_av_R_equivalents 0.1032
_diffrn_reflns_av_sigmaI/netI 0.0769
_diffrn_reflns_limit_h_max 6
_diffrn_reflns_limit_h_min -6
_diffrn_reflns_limit_k_max 9
_diffrn_reflns_limit_k_min -8
_diffrn_reflns_limit_l_max 13
_diffrn_reflns_limit_l_min -13
_diffrn_reflns_number 3391
_diffrn_reflns_theta_full 26.00
_diffrn_reflns_theta_max 26.00
_diffrn_reflns_theta_min 2.74
_diffrn_standards_interval_count 0
_diffrn_standards_interval_time 0
_diffrn_standards_number 0
_exptl_absorpt_coefficient_mu 1.209
_exptl_absorpt_correction_T_max 0.935
_exptl_absorpt_correction_T_min 0.889
_exptl_absorpt_correction_type multi-scan
_exptl_absorpt_process_details '(SADABS; Sheldrick, 1996)'
_exptl_crystal_colour blue
_exptl_crystal_density_diffrn 1.507
_exptl_crystal_density_method 'not measured'
_exptl_crystal_description lamellar
_exptl_crystal_F_000 219
_exptl_crystal_size_max 0.10
_exptl_crystal_size_mid 0.08
_exptl_crystal_size_min 0.06
_refine_diff_density_max 0.432
_refine_diff_density_min -0.571
_refine_ls_extinction_method none
_refine_ls_goodness_of_fit_ref 1.026
_refine_ls_hydrogen_treatment constr
_refine_ls_matrix_type full
_refine_ls_number_parameters 125
_refine_ls_number_reflns 1788
_refine_ls_number_restraints 0
_refine_ls_restrained_S_all 1.026
_refine_ls_R_factor_all 0.0443
_refine_ls_R_factor_gt 0.0396
_refine_ls_shift/su_max 0.000
_refine_ls_shift/su_mean 0.000
_refine_ls_structure_factor_coef Fsqd
_refine_ls_weighting_details 'calc w=1/[\s^2^(Fo^2^)+(0.0515P)^2^] where P=(Fo^2^+2Fc^2^)/3'
_refine_ls_weighting_scheme calc
_refine_ls_wR_factor_gt 0.1039
_refine_ls_wR_factor_ref 0.1069
_reflns_number_gt 1592
_reflns_number_total 1788
_reflns_threshold_expression >2sigma(I)
_cod_data_source_file zl2030.cif
_cod_data_source_block I
_cod_depositor_comments
;
The following automatic conversions were performed:
'_symmetry_cell_setting' value 'Triclinic' changed to 'triclinic'
according to '/home/saulius/struct/CIF-dictionaries/cif_core.dic'
dictionary named 'cif_core.dic' version 2.4.1 from 2010-06-29.

Automatic conversion script
Id: cif_fix_enum 1527 2010-12-29 10:47:43Z saulius 

The following automatic conversions were performed:

'_symmetry_cell_setting' value 'Triclinic' changed to 'triclinic'
according to /home/saulius/struct/CIF-dictionaries/cif_core.dic
dictionary named 'cif_core.dic' version 2.4.1 from 2010-06-29.

Automatic conversion script
Id: cif_fix_values 1715 2011-07-08 13:25:40Z adriana 
;
_cod_original_sg_symbol_H-M P-1
_cod_database_code 2214013
_cod_database_fobs_code 2214013

loop_
_symmetry_equiv_pos_as_xyz
'x, y, z'
'-x, -y, -z'

loop_
_atom_site_type_symbol
_atom_site_label
_atom_site_fract_x
_atom_site_fract_y
_atom_site_fract_z
_atom_site_U_iso_or_equiv
_atom_site_adp_type
_atom_site_calc_flag
_atom_site_refinement_flags
_atom_site_occupancy
C C1 0.3420(5) 0.7152(3) -0.0530(3) 0.0335(6) Uani d . 1
C C2 0.2087(5) 0.7509(3) 0.0571(2) 0.0283(5) Uani d . 1
C C3 0.2515(5) 0.8740(4) 0.1089(3) 0.0347(6) Uani d . 1
H H3 0.3761 0.9382 0.0804 0.042 Uiso calc R 1
C C4 0.1075(5) 0.9019(4) 0.2042(3) 0.0369(6) Uani d . 1
H H4 0.1342 0.9861 0.2395 0.044 Uiso calc R 1
C C5 -0.0768(5) 0.8045(4) 0.2472(3) 0.0346(6) Uani d . 1
C C6 -0.1070(5) 0.6822(4) 0.1910(3) 0.0340(6) Uani d . 1
H H6 -0.2280 0.6144 0.2191 0.041 Uiso calc R 1
C C7 -0.2327(5) 0.8267(4) 0.3538(3) 0.0423(7) Uani d . 1
H H7A -0.3602 0.7561 0.3640 0.051 Uiso calc R 1
H H7B -0.3147 0.9518 0.3320 0.051 Uiso calc R 1
C C8 -0.0814(5) 0.7686(4) 0.4779(3) 0.0419(7) Uani d . 1
H H8A 0.0079 0.6457 0.4962 0.050 Uiso calc R 1
H H8B 0.0409 0.8434 0.4677 0.050 Uiso calc R 1
C C9 -0.2294(6) 0.7787(4) 0.5904(3) 0.0513(8) Uani d . 1
H H9A -0.1149 0.7486 0.6627 0.062 Uiso calc R 1
H H9B -0.3188 0.9015 0.5727 0.062 Uiso calc R 1
C C10 -0.4130(7) 0.6552(5) 0.6239(3) 0.0606(9) Uani d . 1
H H10A -0.5392 0.6931 0.5569 0.091 Uiso calc R 1
H H10B -0.4880 0.6598 0.7001 0.091 Uiso calc R 1
H H10C -0.3282 0.5343 0.6359 0.091 Uiso calc R 1
Cu Cu1 0.0000 0.5000 0.0000 0.0349(2) Uani d S 1
N N1 0.0302(4) 0.6562(3) 0.0972(2) 0.0306(5) Uani d . 1
O O1 0.2520(4) 0.6114(3) -0.09783(18) 0.0393(5) Uani d . 1
O O2 0.5192(4) 0.7848(3) -0.0923(2) 0.0468(5) Uani d . 1

loop_
_atom_site_aniso_label
_atom_site_aniso_U_11
_atom_site_aniso_U_22
_atom_site_aniso_U_33
_atom_site_aniso_U_12
_atom_site_aniso_U_13
_atom_site_aniso_U_23
C1 0.0425(15) 0.0329(13) 0.0321(14) -0.0187(11) 0.0102(11) -0.0141(12)
C2 0.0325(12) 0.0285(12) 0.0269(13) -0.0120(10) 0.0052(10) -0.0101(11)
C3 0.0441(14) 0.0345(13) 0.0355(15) -0.0229(11) 0.0094(11) -0.0167(12)
C4 0.0445(15) 0.0375(14) 0.0387(15) -0.0140(12) 0.0043(12) -0.0226(13)
C5 0.0341(13) 0.0410(14) 0.0335(14) -0.0077(11) 0.0035(11) -0.0188(12)
C6 0.0343(13) 0.0436(15) 0.0332(14) -0.0174(11) 0.0090(11) -0.0195(12)
C7 0.0403(15) 0.0574(17) 0.0386(16) -0.0098(13) 0.0089(12) -0.0287(14)
C8 0.0450(15) 0.0478(16) 0.0412(16) -0.0133(13) 0.0053(12) -0.0237(14)
C9 0.064(2) 0.0558(18) 0.0372(17) -0.0060(16) 0.0062(14) -0.0233(15)
C10 0.057(2) 0.083(2) 0.0418(19) -0.0143(18) 0.0130(15) -0.0211(18)
Cu1 0.0485(3) 0.0414(3) 0.0307(3) -0.0303(2) 0.0160(2) -0.0215(2)
N1 0.0344(11) 0.0344(11) 0.0302(11) -0.0170(9) 0.0086(9) -0.0151(10)
O1 0.0533(11) 0.0479(11) 0.0355(10) -0.0325(9) 0.0198(8) -0.0265(9)
O2 0.0561(12) 0.0531(12) 0.0519(13) -0.0392(10) 0.0278(10) -0.0298(10)

loop_
_atom_type_symbol
_atom_type_description
_atom_type_scat_dispersion_real
_atom_type_scat_dispersion_imag
_atom_type_scat_source
C C 0.0033 0.0016 'International Tables Vol C Tables 4.2.6.8 and 6.1.1.4'
H H 0.0000 0.0000 'International Tables Vol C Tables 4.2.6.8 and 6.1.1.4'
Cu Cu 0.3201 1.2651 'International Tables Vol C Tables 4.2.6.8 and 6.1.1.4'
N N 0.0061 0.0033 'International Tables Vol C Tables 4.2.6.8 and 6.1.1.4'
O O 0.0106 0.0060 'International Tables Vol C Tables 4.2.6.8 and 6.1.1.4'

loop_
_geom_angle_atom_site_label_1
_geom_angle_atom_site_label_2
_geom_angle_atom_site_label_3
_geom_angle_site_symmetry_1
_geom_angle_site_symmetry_3
_geom_angle
_geom_angle_publ_flag
O2 C1 O1 . . 125.5(3) ?
O2 C1 C2 . . 119.8(2) ?
O1 C1 C2 . . 114.7(2) ?
N1 C2 C3 . . 121.3(2) ?
N1 C2 C1 . . 113.9(2) ?
C3 C2 C1 . . 124.7(2) ?
C2 C3 C4 . . 119.3(2) ?
C2 C3 H3 . . 120.4 ?
C4 C3 H3 . . 120.4 ?
C3 C4 C5 . . 120.1(3) ?
C3 C4 H4 . . 119.9 ?
C5 C4 H4 . . 119.9 ?
C6 C5 C4 . . 117.1(2) ?
C6 C5 C7 . . 121.1(2) ?
C4 C5 C7 . . 121.8(3) ?
N1 C6 C5 . . 123.1(2) ?
N1 C6 H6 . . 118.5 ?
C5 C6 H6 . . 118.5 ?
C5 C7 C8 . . 112.8(2) ?
C5 C7 H7A . . 109.0 ?
C8 C7 H7A . . 109.0 ?
C5 C7 H7B . . 109.0 ?
C8 C7 H7B . . 109.0 ?
H7A C7 H7B . . 107.8 ?
C9 C8 C7 . . 115.4(2) ?
C9 C8 H8A . . 108.4 ?
C7 C8 H8A . . 108.4 ?
C9 C8 H8B . . 108.4 ?
C7 C8 H8B . . 108.4 ?
H8A C8 H8B . . 107.5 ?
C10 C9 C8 . . 113.9(3) ?
C10 C9 H9A . . 108.8 ?
C8 C9 H9A . . 108.8 ?
C10 C9 H9B . . 108.8 ?
C8 C9 H9B . . 108.8 ?
H9A C9 H9B . . 107.7 ?
C9 C10 H10A . . 109.5 ?
C9 C10 H10B . . 109.5 ?
H10A C10 H10B . . 109.5 ?
C9 C10 H10C . . 109.5 ?
H10A C10 H10C . . 109.5 ?
H10B C10 H10C . . 109.5 ?
O1 Cu1 O1 2_565 . 180.00(11) y
O1 Cu1 N1 2_565 . 96.03(8) y
O1 Cu1 N1 . . 83.97(8) y
O1 Cu1 N1 2_565 2_565 83.97(8) ?
O1 Cu1 N1 . 2_565 96.03(8) ?
N1 Cu1 N1 . 2_565 180.00(8) y
C2 N1 C6 . . 119.1(2) ?
C2 N1 Cu1 . . 112.24(17) ?
C6 N1 Cu1 . . 128.59(18) ?
C1 O1 Cu1 . . 114.62(17) ?

loop_
_geom_bond_atom_site_label_1
_geom_bond_atom_site_label_2
_geom_bond_site_symmetry_2
_geom_bond_distance
_geom_bond_publ_flag
C1 O2 . 1.225(3) ?
C1 O1 . 1.288(3) ?
C1 C2 . 1.519(4) ?
C2 N1 . 1.344(3) ?
C2 C3 . 1.367(4) ?
C3 C4 . 1.383(4) ?
C3 H3 . 0.9300 ?
C4 C5 . 1.389(4) ?
C4 H4 . 0.9300 ?
C5 C6 . 1.375(4) ?
C5 C7 . 1.511(4) ?
C6 N1 . 1.345(3) ?
C6 H6 . 0.9300 ?
C7 C8 . 1.520(4) ?
C7 H7A . 0.9700 ?
C7 H7B . 0.9700 ?
C8 C9 . 1.520(4) ?
C8 H8A . 0.9700 ?
C8 H8B . 0.9700 ?
C9 C10 . 1.514(5) ?
C9 H9A . 0.9700 ?
C9 H9B . 0.9700 ?
C10 H10A . 0.9600 ?
C10 H10B . 0.9600 ?
C10 H10C . 0.9600 ?
Cu1 O1 2_565 1.9344(18) ?
Cu1 O1 . 1.9344(18) y
Cu1 N1 . 1.960(2) y
Cu1 N1 2_565 1.960(2) ?
